data_7713950
loop_
_publ_author_name
'Zhang, Luyong'
'Wang, Shibin'
'Zhang, Fangfang'
'Yang, Zhihua'
'Hou, Xueling'

_publ_section_title
;
 K5[B3O3F4(OH)]2(NO3): the first hydroxyfluorooxoborate-nitrate with short
 ultraviolet cutoff edge and large birefringence
;
_journal_name_full 'Dalton Transactions'
_journal_paper_doi 10.1039/D3DT02529B
_journal_year 2023
_chemical_formula_moiety 'B6 F8 H2 K5 N O11'
_chemical_formula_sum 'B6 F8 H2 K5 N O11'
_chemical_formula_weight 604.39
_space_group_crystal_system monoclinic
_space_group_IT_number 15
_space_group_name_Hall '-C 2yc'
_space_group_name_H-M_alt 'C 1 2/c 1'
_atom_sites_solution_hydrogens difmap
_atom_sites_solution_primary iterative
_audit_creation_date 2023-08-28
_audit_creation_method
;
Olex2 1.5-alpha
(compiled 2021.08.20 svn.r13c46975 for OlexSys, GUI svn.r6392)
;
_audit_update_record
;
2023-08-30 deposited with the CCDC.	2023-09-12 downloaded from the CCDC.
;
_cell_angle_alpha 90
_cell_angle_beta 100.508(3)
_cell_angle_gamma 90
_cell_formula_units_Z 4
_cell_length_a 16.1792(9)
_cell_length_b 13.4126(8)
_cell_length_c 8.1449(6)
_cell_measurement_reflns_used 312
_cell_measurement_temperature 273.15
_cell_measurement_theta_max 20.30
_cell_measurement_theta_min 4.45
_cell_volume 1737.84(19)
_computing_cell_refinement 'SAINT V8.40B (?, 2016)'
_computing_data_collection 'Bruker BIS V6.2.15/2021-03-15 && APEX3 2019.11-0'
_computing_data_reduction 'SAINT V8.40B (?, 2016)'
_computing_molecular_graphics 'Olex2 1.5-alpha (Dolomanov et al., 2009)'
_computing_publication_material 'Olex2 1.5-alpha (Dolomanov et al., 2009)'
_computing_structure_refinement 'SHELXL 2018/3 (Sheldrick, 2015)'
_computing_structure_solution 'olex2.solve 1.5-alpha (Bourhis et al., 2015)'
_diffrn_ambient_temperature 273.15
_diffrn_measured_fraction_theta_full 0.999
_diffrn_measured_fraction_theta_max 0.997
_diffrn_measurement_device_type 'Bruker APEX-II CCD'
_diffrn_measurement_method '\f and \w scans'
_diffrn_radiation_type MoK\a
_diffrn_radiation_wavelength 0.71073
_diffrn_reflns_av_R_equivalents 0.0599
_diffrn_reflns_av_unetI/netI 0.0448
_diffrn_reflns_Laue_measured_fraction_full 0.999
_diffrn_reflns_Laue_measured_fraction_max 0.997
_diffrn_reflns_limit_h_max 20
_diffrn_reflns_limit_h_min -20
_diffrn_reflns_limit_k_max 17
_diffrn_reflns_limit_k_min -16
_diffrn_reflns_limit_l_max 10
_diffrn_reflns_limit_l_min -10
_diffrn_reflns_number 9125
_diffrn_reflns_point_group_measured_fraction_full 0.999
_diffrn_reflns_point_group_measured_fraction_max 0.997
_diffrn_reflns_theta_full 25.242
_diffrn_reflns_theta_max 27.535
_diffrn_reflns_theta_min 1.986
_exptl_absorpt_coefficient_mu 1.399
_exptl_absorpt_correction_T_max 0.7456
_exptl_absorpt_correction_T_min 0.5425
_exptl_absorpt_correction_type numerical
_exptl_absorpt_process_details
;
SADABS-2016/2 (Bruker,2016/2) was used for absorption correction.
wR2(int) was 0.1039 before and 0.0755 after correction.
The Ratio of minimum to maximum transmission is 0.7276.
The \l/2 correction factor is Not present.
;
_exptl_crystal_colour 'clear light colourless'
_exptl_crystal_colour_lustre clear
_exptl_crystal_colour_modifier light
_exptl_crystal_colour_primary colourless
_exptl_crystal_density_diffrn 2.310
_exptl_crystal_description block
_exptl_crystal_F_000 1176
_exptl_crystal_size_max 0.149
_exptl_crystal_size_mid 0.112
_exptl_crystal_size_min 0.075
_exptl_transmission_factor_max 0.7456
_exptl_transmission_factor_min 0.5425
_refine_diff_density_max 0.342
_refine_diff_density_min -0.332
_refine_diff_density_rms 0.078
_refine_ls_extinction_method none
_refine_ls_goodness_of_fit_ref 1.042
_refine_ls_hydrogen_treatment refall
_refine_ls_matrix_type full
_refine_ls_number_parameters 159
_refine_ls_number_reflns 2008
_refine_ls_number_restraints 1
_refine_ls_restrained_S_all 1.043
_refine_ls_R_factor_all 0.0543
_refine_ls_R_factor_gt 0.0344
_refine_ls_shift/su_max 0.001
_refine_ls_shift/su_mean 0.000
_refine_ls_structure_factor_coef Fsqd
_refine_ls_weighting_details 'w=1/[\s^2^(Fo^2^)+(0.0218P)^2^+1.6781P] where P=(Fo^2^+2Fc^2^)/3'
_refine_ls_weighting_scheme calc
_refine_ls_wR_factor_gt 0.0651
_refine_ls_wR_factor_ref 0.0733
_reflns_Friedel_coverage 0.000
_reflns_number_gt 1556
_reflns_number_total 2008
_reflns_threshold_expression 'I > 2\s(I)'
_cod_data_source_file d3dt02529b2.cif
_cod_data_source_block k5[b3o3f4(oh)]2(no3)
_cod_database_code 7713950
_shelx_shelxl_version_number 2018/3
_shelx_space_group_comment
;
The symmetry employed for this shelxl refinement is uniquely defined
by the following loop, which should always be used as a source of
symmetry information in preference to the above space-group names.
They are only intended as comments.
;
_shelx_estimated_absorpt_t_max 0.902
_shelx_estimated_absorpt_t_min 0.819
_olex2_refinement_description
;
1. Restrained distances
 O1-H1
 0.95 with sigma of 0.01
2. Others
 Fixed Sof: O5(0.5) O6(0.5) O7(0.5)
;
_olex2_submission_special_instructions 'No special instructions were received'

loop_
_space_group_symop_operation_xyz
'x, y, z'
'-x, y, -z+1/2'
'x+1/2, y+1/2, z'
'-x+1/2, y+1/2, -z+1/2'
'-x, -y, -z'
'x, -y, z-1/2'
'-x+1/2, -y+1/2, -z'
'x+1/2, -y+1/2, z-1/2'

loop_
_atom_site_label
_atom_site_type_symbol
_atom_site_fract_x
_atom_site_fract_y
_atom_site_fract_z
_atom_site_U_iso_or_equiv
_atom_site_adp_type
_atom_site_occupancy
_atom_site_site_symmetry_order
_atom_site_calc_flag
_atom_site_refinement_flags_posn
_atom_site_refinement_flags_adp
_atom_site_refinement_flags_occupancy
_atom_site_disorder_assembly
_atom_site_disorder_group
K1 K 0.500000 0.54146(6) 1.250000 0.02534(19) Uani 1 2 d S T P . .
K2 K 0.25164(4) 0.54633(4) 0.87022(8) 0.02978(16) Uani 1 1 d . . . . .
K3 K 0.08292(3) 0.28368(4) 0.60844(8) 0.02827(15) Uani 1 1 d . . . . .
B1 B 0.35118(18) 0.1858(2) 0.9243(4) 0.0243(6) Uani 1 1 d . . . . .
B2 B 0.31359(17) 0.3271(2) 0.7410(4) 0.0210(6) Uani 1 1 d . . . . .
B3 B 0.39798(17) 0.3504(2) 1.0258(4) 0.0212(6) Uani 1 1 d . . . . .
O2 O 0.39901(11) 0.24319(13) 1.0428(2) 0.0258(4) Uani 1 1 d . . . . .
O3 O 0.35500(10) 0.38737(12) 0.8717(2) 0.0262(4) Uani 1 1 d . . . . .
O4 O 0.30506(11) 0.22409(12) 0.7833(2) 0.0300(5) Uani 1 1 d . . . . .
O1 O 0.34824(12) 0.08427(14) 0.9451(3) 0.0340(5) Uani 1 1 d D . . . .
O5 O 0.4427(5) -0.0596(4) 1.1284(10) 0.0461(17) Uani 0.5 1 d . . P . .
O6 O 0.4595(5) -0.1014(5) 1.1685(10) 0.0548(19) Uani 0.5 1 d . . P . .
O7 O 0.4861(8) 0.0537(3) 1.2238(14) 0.0453(19) Uani 0.5 1 d . . P . .
N1 N 0.500000 -0.0368(2) 1.250000 0.0309(7) Uani 1 2 d S T P . .
F1 F 0.48497(8) 0.38198(10) 1.04863(18) 0.0257(3) Uani 1 1 d . . . . .
F3 F 0.23180(8) 0.36791(11) 0.6782(2) 0.0301(4) Uani 1 1 d . . . . .
F2 F 0.36752(9) 0.39456(12) 1.1620(2) 0.0357(4) Uani 1 1 d . . . . .
F4 F 0.35573(10) 0.33396(12) 0.6008(2) 0.0369(4) Uani 1 1 d . . . . .
H1 H 0.3855(17) 0.065(2) 1.041(3) 0.065(12) Uiso 1 1 d D . . . .

loop_
_atom_site_aniso_label
_atom_site_aniso_U_11
_atom_site_aniso_U_22
_atom_site_aniso_U_33
_atom_site_aniso_U_23
_atom_site_aniso_U_13
_atom_site_aniso_U_12
K1 0.0289(4) 0.0249(4) 0.0224(4) 0.000 0.0052(3) 0.000
K2 0.0374(3) 0.0237(3) 0.0273(3) -0.0015(2) 0.0033(2) 0.0038(2)
K3 0.0284(3) 0.0288(3) 0.0278(3) -0.0020(2) 0.0056(2) -0.0045(2)
B1 0.0248(14) 0.0223(15) 0.0257(16) -0.0002(12) 0.0049(12) -0.0030(11)
B2 0.0199(13) 0.0220(14) 0.0199(14) -0.0001(12) 0.0007(11) -0.0007(11)
B3 0.0228(13) 0.0227(14) 0.0173(14) -0.0026(11) 0.0013(11) -0.0003(11)
O2 0.0323(9) 0.0202(9) 0.0222(10) 0.0032(7) -0.0024(8) -0.0020(7)
O3 0.0316(9) 0.0168(9) 0.0254(10) 0.0013(7) -0.0073(8) -0.0009(7)
O4 0.0362(10) 0.0193(9) 0.0291(11) 0.0003(8) -0.0082(8) -0.0055(8)
O1 0.0405(11) 0.0202(10) 0.0377(12) 0.0051(8) -0.0022(9) -0.0052(8)
O5 0.054(3) 0.036(4) 0.043(4) -0.008(3) -0.005(3) -0.009(3)
O6 0.068(5) 0.047(4) 0.049(5) -0.025(3) 0.011(3) -0.028(4)
O7 0.064(8) 0.0295(19) 0.041(7) 0.005(2) 0.005(4) 0.007(3)
N1 0.0340(18) 0.0309(19) 0.0278(19) 0.000 0.0059(15) 0.000
F1 0.0209(7) 0.0266(8) 0.0279(8) -0.0001(6) 0.0001(6) -0.0021(6)
F3 0.0210(7) 0.0316(9) 0.0341(9) 0.0011(7) -0.0046(6) 0.0020(6)
F2 0.0357(8) 0.0426(10) 0.0311(9) -0.0126(8) 0.0118(7) -0.0009(7)
F4 0.0428(9) 0.0420(10) 0.0297(9) 0.0009(8) 0.0167(7) 0.0042(8)

loop_
_atom_type_symbol
_atom_type_description
_atom_type_scat_dispersion_real
_atom_type_scat_dispersion_imag
_atom_type_scat_source
B B 0.0013 0.0007 'International Tables Vol C Tables 4.2.6.8 and 6.1.1.4'
F F 0.0171 0.0103 'International Tables Vol C Tables 4.2.6.8 and 6.1.1.4'
H H 0.0000 0.0000 'International Tables Vol C Tables 4.2.6.8 and 6.1.1.4'
K K 0.2009 0.2494 'International Tables Vol C Tables 4.2.6.8 and 6.1.1.4'
N N 0.0061 0.0033 'International Tables Vol C Tables 4.2.6.8 and 6.1.1.4'
O O 0.0106 0.0060 'International Tables Vol C Tables 4.2.6.8 and 6.1.1.4'

loop_
_geom_angle_atom_site_label_1
_geom_angle_atom_site_label_2
_geom_angle_atom_site_label_3
_geom_angle
_geom_angle_site_symmetry_1
_geom_angle_site_symmetry_3
_geom_angle_publ_flag
B3 K1 B3 128.72(10) 6_566 5_667 ?
O3 K1 B3 24.67(5) 6_566 6_566 ?
O3 K1 B3 24.67(5) 5_667 5_667 ?
O3 K1 B3 128.39(6) 6_566 5_667 ?
O3 K1 B3 128.39(6) 5_667 6_566 ?
O3 K1 O3 141.17(7) 5_667 6_566 ?
O3 K1 F2 138.88(5) 6_566 2_657 ?
O3 K1 F2 72.42(4) 6_566 . ?
O3 K1 F2 72.42(4) 5_667 2_657 ?
O3 K1 F2 138.88(5) 5_667 . ?
O3 K1 F4 47.02(5) 6_566 6_566 ?
O3 K1 F4 47.02(5) 5_667 5_667 ?
O3 K1 F4 107.74(5) 6_566 5_667 ?
O3 K1 F4 107.74(5) 5_667 6_566 ?
F1 K1 B3 86.32(6) . 5_667 ?
F1 K1 B3 86.32(6) 2_657 6_566 ?
F1 K1 B3 24.82(5) 5_667 5_667 ?
F1 K1 B3 125.27(6) 6_566 5_667 ?
F1 K1 B3 139.03(6) 2_657 5_667 ?
F1 K1 B3 24.82(5) 6_566 6_566 ?
F1 K1 B3 125.27(6) 5_667 6_566 ?
F1 K1 B3 139.03(6) . 6_566 ?
F1 K1 O3 113.53(5) 5_667 6_566 ?
F1 K1 O3 113.53(5) 6_566 5_667 ?
F1 K1 O3 119.21(4) . 6_566 ?
F1 K1 O3 92.45(5) . 5_667 ?
F1 K1 O3 49.24(4) 6_566 6_566 ?
F1 K1 O3 119.21(4) 2_657 5_667 ?
F1 K1 O3 49.24(4) 5_667 5_667 ?
F1 K1 O3 92.45(5) 2_657 6_566 ?
F1 K1 F1 74.06(7) 2_657 . ?
F1 K1 F1 135.15(7) 6_566 5_667 ?
F1 K1 F1 76.38(5) 2_657 6_566 ?
F1 K1 F1 76.38(5) . 5_667 ?
F1 K1 F1 147.63(5) . 6_566 ?
F1 K1 F1 147.63(5) 2_657 5_667 ?
F1 K1 F2 65.78(4) . 2_657 ?
F1 K1 F2 47.68(4) 2_657 2_657 ?
F1 K1 F2 107.31(4) 5_667 2_657 ?
F1 K1 F2 47.68(4) . . ?
F1 K1 F2 102.72(4) 6_566 2_657 ?
F1 K1 F2 65.78(5) 2_657 . ?
F1 K1 F2 102.72(4) 5_667 . ?
F1 K1 F2 107.31(4) 6_566 . ?
F1 K1 F4 102.92(4) 2_657 5_667 ?
F1 K1 F4 132.98(4) . 5_667 ?
F1 K1 F4 102.92(4) . 6_566 ?
F1 K1 F4 66.81(4) 6_566 5_667 ?
F1 K1 F4 132.98(4) 2_657 6_566 ?
F1 K1 F4 87.77(4) 6_566 6_566 ?
F1 K1 F4 66.81(4) 5_667 6_566 ?
F1 K1 F4 87.77(5) 5_667 5_667 ?
F2 K1 B3 124.06(6) 2_657 6_566 ?
F2 K1 B3 91.56(6) 2_657 5_667 ?
F2 K1 B3 124.06(6) . 5_667 ?
F2 K1 B3 91.56(6) . 6_566 ?
F2 K1 F2 94.53(7) 2_657 . ?
F2 K1 F4 168.58(5) 2_657 6_566 ?
F2 K1 F4 77.84(4) . 6_566 ?
F2 K1 F4 168.58(5) . 5_667 ?
F2 K1 F4 77.84(4) 2_657 5_667 ?
F4 K1 B3 65.23(6) 5_667 5_667 ?
F4 K1 B3 65.23(6) 6_566 6_566 ?
F4 K1 B3 85.88(6) 6_566 5_667 ?
F4 K1 B3 85.88(6) 5_667 6_566 ?
F4 K1 F4 110.91(7) 5_667 6_566 ?
B1 K2 B2 114.64(7) 4_556 . ?
B1 K2 B2 112.99(7) 4_556 6_566 ?
B2 K2 B2 130.81(8) . 6_566 ?
O3 K2 B1 133.54(7) . 4_556 ?
O3 K2 B2 107.63(6) . 6_566 ?
O3 K2 B2 24.12(6) . . ?
O3 K2 O4 146.41(6) . 4_556 ?
O3 K2 O1 113.39(6) . 4_556 ?
O3 K2 O1 85.76(6) . 7_557 ?
O3 K2 O5 131.30(12) . 7_557 ?
O3 K2 F3 119.06(5) . 6_566 ?
O3 K2 F3 49.30(4) . . ?
O3 K2 F2 75.51(5) . 6_565 ?
O3 K2 F4 98.84(5) . 6_566 ?
O4 K2 B1 24.30(6) 4_556 4_556 ?
O4 K2 B2 135.20(7) 4_556 . ?
O4 K2 B2 89.49(6) 4_556 6_566 ?
O4 K2 O1 49.15(5) 4_556 4_556 ?
O4 K2 O1 124.76(6) 4_556 7_557 ?
O4 K2 O5 72.81(11) 4_556 7_557 ?
O4 K2 F3 118.75(5) 4_556 . ?
O4 K2 F3 88.19(5) 4_556 6_566 ?
O4 K2 F2 72.10(5) 4_556 6_565 ?
O4 K2 F4 85.30(5) 4_556 6_566 ?
O1 K2 B1 24.90(6) 4_556 4_556 ?
O1 K2 B1 117.42(7) 7_557 4_556 ?
O1 K2 B2 91.54(6) 4_556 . ?
O1 K2 B2 82.11(7) 7_557 . ?
O1 K2 B2 137.32(6) 4_556 6_566 ?
O1 K2 B2 86.84(7) 7_557 6_566 ?
O1 K2 O1 107.05(6) 4_556 7_557 ?
O1 K2 O5 52.87(11) 7_557 7_557 ?
O1 K2 O5 65.58(14) 4_556 7_557 ?
O1 K2 F3 70.28(5) 4_556 . ?
O1 K2 F3 126.50(5) 4_556 6_566 ?
O1 K2 F2 74.86(6) 4_556 6_565 ?
O5 K2 B1 66.01(13) 7_557 4_556 ?
O5 K2 B2 114.07(13) 7_557 . ?
O5 K2 B2 95.74(15) 7_557 6_566 ?
F3 K2 B1 107.13(6) 6_566 4_556 ?
F3 K2 B1 95.00(6) . 4_556 ?
F3 K2 B2 151.75(6) . 6_566 ?
F3 K2 B2 23.95(5) 6_566 6_566 ?
F3 K2 B2 136.60(6) 6_566 . ?
F3 K2 B2 25.30(5) . . ?
F3 K2 O1 68.34(5) 6_566 7_557 ?
F3 K2 O1 76.42(5) . 7_557 ?
F3 K2 O5 72.51(15) 6_566 7_557 ?
F3 K2 O5 92.10(14) . 7_557 ?
F3 K2 F3 144.04(5) 6_566 . ?
F3 K2 F2 127.25(5) 6_566 6_565 ?
F3 K2 F2 85.85(5) . 6_565 ?
F2 K2 B1 72.88(6) 6_565 4_556 ?
F2 K2 B2 77.89(6) 6_565 . ?
F2 K2 B2 105.39(6) 6_565 6_566 ?
F2 K2 O1 159.97(6) 6_565 7_557 ?
F2 K2 O5 138.50(13) 6_565 7_557 ?
F4 K2 B1 109.29(6) 6_566 4_556 ?
F4 K2 B2 122.68(6) 6_566 . ?
F4 K2 B2 23.72(6) 6_566 6_566 ?
F4 K2 O1 108.40(5) 6_566 7_557 ?
F4 K2 O1 133.18(6) 6_566 4_556 ?
F4 K2 O5 116.44(14) 6_566 7_557 ?
F4 K2 F3 147.97(5) 6_566 . ?
F4 K2 F3 47.30(5) 6_566 6_566 ?
F4 K2 F2 81.90(5) 6_566 6_565 ?
B3 K3 B3 80.47(8) 7_557 8_455 ?
O2 K3 B3 24.15(6) 7_557 7_557 ?
O2 K3 B3 24.52(6) 8_455 8_455 ?
O2 K3 B3 93.25(6) 7_557 8_455 ?
O2 K3 B3 91.23(6) 8_455 7_557 ?
O2 K3 O2 94.75(5) 7_557 8_455 ?
O2 K3 O5 139.02(14) 7_557 4_556 ?
O2 K3 O7 74.72(19) 7_557 8_455 ?
O2 K3 O7 66.47(17) 7_557 7_557 ?
O2 K3 F2 99.16(5) 8_455 7_557 ?
O2 K3 F2 46.88(5) 7_557 7_557 ?
O5 K3 B3 103.88(15) 4_556 8_455 ?
O5 K3 B3 162.82(15) 4_556 7_557 ?
O5 K3 O2 87.10(17) 4_556 8_455 ?
O5 K3 O7 69.3(3) 4_556 8_455 ?
O5 K3 O7 75.0(3) 4_556 7_557 ?
O5 K3 F2 171.34(18) 4_556 7_557 ?
O6 K3 B3 169.75(19) 4_556 7_557 ?
O6 K3 B3 93.14(17) 4_556 8_455 ?
O6 K3 O2 150.69(15) 4_556 7_557 ?
O6 K3 O2 79.89(18) 4_556 8_455 ?
O6 K3 O5 13.89(16) 4_556 4_556 ?
O6 K3 O7 77.0(3) 4_556 8_455 ?
O6 K3 O7 84.5(2) 4_556 7_557 ?
O6 K3 F1 105.30(15) 4_556 8_455 ?
O6 K3 F2 162.26(15) 4_556 7_557 ?
O7 K3 B3 95.1(2) 7_557 8_455 ?
O7 K3 B3 87.5(2) 8_455 8_455 ?
O7 K3 B3 88.1(2) 7_557 7_557 ?
O7 K3 B3 94.6(2) 8_455 7_557 ?
O7 K3 O2 64.50(17) 8_455 8_455 ?
O7 K3 O2 73.4(2) 7_557 8_455 ?
O7 K3 O7 11.0(2) 7_557 8_455 ?
O7 K3 F2 118.8(2) 8_455 7_557 ?
O7 K3 F2 112.4(2) 7_557 7_557 ?
F1 K3 B3 71.70(6) 8_455 7_557 ?
F1 K3 B3 23.57(6) 8_455 8_455 ?
F1 K3 O2 91.49(5) 8_455 7_557 ?
F1 K3 O2 48.09(4) 8_455 8_455 ?
F1 K3 O5 118.42(12) 8_455 4_556 ?
F1 K3 O7 109.7(2) 8_455 8_455 ?
F1 K3 O7 115.9(2) 8_455 7_557 ?
F1 K3 F2 63.21(4) 8_455 7_557 ?
F3 K3 B3 174.02(6) . 8_455 ?
F3 K3 B3 95.94(6) . 7_557 ?
F3 K3 O2 161.29(5) . 8_455 ?
F3 K3 O2 85.11(5) . 7_557 ?
F3 K3 O5 80.95(15) . 4_556 ?
F3 K3 O6 91.07(17) . 4_556 ?
F3 K3 O7 89.5(2) . 7_557 ?
F3 K3 O7 97.63(19) . 8_455 ?
F3 K3 F1 150.57(5) . 8_455 ?
F3 K3 F2 94.38(4) . 7_557 ?
F3 K3 F4 87.64(5) . 7_556 ?
F2 K3 B3 24.34(6) 7_557 7_557 ?
F2 K3 B3 80.37(5) 7_557 8_455 ?
F4 K3 B3 88.70(6) 7_556 8_455 ?
F4 K3 B3 105.11(6) 7_556 7_557 ?
F4 K3 O2 107.17(5) 7_556 8_455 ?
F4 K3 O2 126.13(5) 7_556 7_557 ?
F4 K3 O5 91.70(16) 7_556 4_556 ?
F4 K3 O6 82.60(16) 7_556 4_556 ?
F4 K3 O7 159.01(18) 7_556 8_455 ?
F4 K3 O7 166.7(2) 7_556 7_557 ?
F4 K3 F1 70.87(5) 7_556 8_455 ?
F4 K3 F2 80.78(5) 7_556 7_557 ?
O2 B1 K2 176.1(2) . 4_546 ?
O2 B1 O1 120.1(2) . . ?
O4 B1 K2 57.50(13) . 4_546 ?
O4 B1 O2 122.8(2) . . ?
O4 B1 O1 117.1(2) . . ?
O1 B1 K2 59.74(13) . 4_546 ?
K2 B2 K1 81.73(6) . 5_667 ?
K2 B2 K1 83.20(7) 6_565 5_667 ?
K2 B2 K2 77.68(6) . 6_565 ?
O3 B2 K1 53.24(13) . 5_667 ?
O3 B2 K2 113.72(16) . 6_565 ?
O3 B2 K2 51.95(12) . . ?
O3 B2 O4 115.1(2) . . ?
O3 B2 F3 109.4(2) . . ?
O3 B2 F4 109.6(2) . . ?
O4 B2 K1 127.04(16) . 5_667 ?
O4 B2 K2 136.37(19) . . ?
O4 B2 K2 131.15(16) . 6_565 ?
O4 B2 F3 109.2(2) . . ?
F3 B2 K1 123.53(16) . 5_667 ?
F3 B2 K2 53.09(12) . 6_565 ?
F3 B2 K2 57.79(11) . . ?
F4 B2 K1 56.58(11) . 5_667 ?
F4 B2 K2 114.07(16) . . ?
F4 B2 K2 51.43(11) . 6_565 ?
F4 B2 O4 109.4(2) . . ?
F4 B2 F3 103.4(2) . . ?
K1 B3 K1 77.49(6) 5_667 . ?
K1 B3 K3 88.32(7) . 7_557 ?
K1 B3 K3 80.83(7) 5_667 8_556 ?
K1 B3 K3 145.91(9) 5_667 7_557 ?
K1 B3 K3 88.24(6) . 8_556 ?
K3 B3 K3 67.75(5) 7_557 8_556 ?
O2 B3 K1 134.73(16) . . ?
O2 B3 K1 119.77(18) . 5_667 ?
O2 B3 K3 57.85(12) . 8_556 ?
O2 B3 K3 53.12(12) . 7_557 ?
O2 B3 F1 106.5(2) . . ?
O3 B3 K1 109.05(15) . . ?
O3 B3 K1 58.28(13) . 5_667 ?
O3 B3 K3 154.89(18) . 7_557 ?
O3 B3 K3 128.80(18) . 8_556 ?
O3 B3 O2 115.5(2) . . ?
O3 B3 F1 108.8(2) . . ?
O3 B3 F2 111.3(2) . . ?
F1 B3 K1 51.24(11) . 5_667 ?
F1 B3 K1 49.07(10) . . ?
F1 B3 K3 48.67(10) . 8_556 ?
F1 B3 K3 96.28(13) . 7_557 ?
F2 B3 K1 128.76(17) . 5_667 ?
F2 B3 K1 58.00(11) . . ?
F2 B3 K3 118.42(15) . 8_556 ?
F2 B3 K3 62.08(13) . 7_557 ?
F2 B3 O2 109.8(2) . . ?
F2 B3 F1 104.18(19) . . ?
K3 O2 K3 83.46(5) 7_557 8_556 ?
B1 O2 K3 125.62(17) . 7_557 ?
B1 O2 K3 118.97(16) . 8_556 ?
B1 O2 B3 120.0(2) . . ?
B3 O2 K3 97.62(14) . 8_556 ?
B3 O2 K3 102.74(15) . 7_557 ?
K2 O3 K1 106.23(6) . 5_667 ?
B2 O3 K1 103.67(16) . 5_667 ?
B2 O3 K2 103.93(14) . . ?
B2 O3 B3 124.2(2) . . ?
B3 O3 K1 97.05(15) . 5_667 ?
B3 O3 K2 118.99(16) . . ?
B1 O4 K2 98.20(15) . 4_546 ?
B1 O4 B2 120.5(2) . . ?
B2 O4 K2 139.27(15) . 4_546 ?
K2 O1 K2 94.61(5) 4_546 7_557 ?
K2 O1 H1 75(2) 7_557 . ?
K2 O1 H1 152(2) 4_546 . ?
B1 O1 K2 132.91(18) . 7_557 ?
B1 O1 K2 95.37(16) . 4_546 ?
B1 O1 H1 111(2) . . ?
K3 O5 K2 91.3(2) 4_546 7_557 ?
N1 O5 K2 125.0(5) . 7_557 ?
N1 O5 K3 135.1(4) . 4_546 ?
O6 O6 K3 134.2(5) 2_657 4_546 ?
N1 O6 K3 153.2(6) . 4_546 ?
N1 O6 O6 45.8(3) . 2_657 ?
K3 O7 K3 82.30(10) 7_557 8_556 ?
O7 O7 K3 81(2) 2_657 8_556 ?
O7 O7 K3 88(2) 2_657 7_557 ?
O7 O7 N1 77.0(3) 2_657 . ?
N1 O7 K3 136.4(9) . 7_557 ?
N1 O7 K3 133.5(9) . 8_556 ?
O5 N1 O5 152.0(6) 2_657 . ?
O6 N1 O5 31.9(3) . . ?
O6 N1 O5 120.2(6) 2_657 . ?
O6 N1 O5 120.2(5) . 2_657 ?
O6 N1 O5 31.9(3) 2_657 2_657 ?
O6 N1 O6 88.4(7) . 2_657 ?
O6 N1 O7 122.8(4) . . ?
O6 N1 O7 122.8(4) 2_657 2_657 ?
O6 N1 O7 148.8(4) . 2_657 ?
O6 N1 O7 148.8(4) 2_657 . ?
O7 N1 O5 91.0(4) . . ?
O7 N1 O5 116.9(4) . 2_657 ?
O7 N1 O5 91.0(4) 2_657 2_657 ?
O7 N1 O5 116.9(4) 2_657 . ?
O7 N1 O7 26.0(5) . 2_657 ?
K1 F1 K1 103.62(5) . 5_667 ?
K1 F1 K3 109.13(5) 5_667 8_556 ?
K1 F1 K3 123.88(5) . 8_556 ?
B3 F1 K1 103.94(13) . 5_667 ?
B3 F1 K1 106.82(14) . . ?
B3 F1 K3 107.76(13) . 8_556 ?
K2 F3 K2 97.22(5) 6_565 . ?
K3 F3 K2 119.19(6) . . ?
K3 F3 K2 103.35(5) . 6_565 ?
B2 F3 K2 102.96(15) . 6_565 ?
B2 F3 K2 96.91(13) . . ?
B2 F3 K3 131.42(14) . . ?
K1 F2 K3 106.31(5) . 7_557 ?
K2 F2 K1 101.53(5) 6_566 . ?
K2 F2 K3 88.93(5) 6_566 7_557 ?
B3 F2 K1 97.44(14) . . ?
B3 F2 K2 159.33(14) . 6_566 ?
B3 F2 K3 93.58(14) . 7_557 ?
K2 F4 K1 106.66(6) 6_565 5_667 ?
K3 F4 K1 103.99(5) 7_556 5_667 ?
K3 F4 K2 99.27(6) 7_556 6_565 ?
B2 F4 K1 99.42(13) . 5_667 ?
B2 F4 K2 104.85(13) . 6_565 ?
B2 F4 K3 139.70(15) . 7_556 ?

loop_
_geom_bond_atom_site_label_1
_geom_bond_atom_site_label_2
_geom_bond_distance
_geom_bond_site_symmetry_2
_geom_bond_publ_flag
K1 B3 3.350(3) 6_566 ?
K1 B3 3.350(3) 5_667 ?
K1 O3 2.8714(19) 5_667 ?
K1 O3 2.8714(19) 6_566 ?
K1 F1 2.6917(15) 6_566 ?
K1 F1 2.6794(16) 2_657 ?
K1 F1 2.6795(16) . ?
K1 F1 2.6917(15) 5_667 ?
K1 F2 2.9034(16) . ?
K1 F2 2.9034(16) 2_657 ?
K1 F4 2.9467(17) 6_566 ?
K1 F4 2.9467(17) 5_667 ?
K2 B1 3.250(3) 4_556 ?
K2 B2 3.450(3) 6_566 ?
K2 B2 3.338(3) . ?
K2 O3 2.7082(18) . ?
K2 O4 2.7698(17) 4_556 ?
K2 O1 2.820(2) 4_556 ?
K2 O1 2.971(2) 7_557 ?
K2 O5 3.152(9) 7_557 ?
K2 F3 2.8304(17) 6_566 ?
K2 F3 2.8450(16) . ?
K2 F2 2.8597(17) 6_565 ?
K2 F4 2.7905(17) 6_566 ?
K3 B3 3.446(3) 7_557 ?
K3 B3 3.451(3) 8_455 ?
K3 O2 2.8254(19) 7_557 ?
K3 O2 2.9477(18) 8_455 ?
K3 O5 2.832(8) 4_556 ?
K3 O6 2.715(7) 4_556 ?
K3 O7 2.903(11) 7_557 ?
K3 O7 2.937(11) 8_455 ?
K3 F1 2.7210(15) 8_455 ?
K3 F3 2.6271(15) . ?
K3 F2 3.0506(18) 7_557 ?
K3 F4 2.6449(18) 7_556 ?
B1 O2 1.360(3) . ?
B1 O4 1.351(3) . ?
B1 O1 1.374(3) . ?
B2 O3 1.406(3) . ?
B2 O4 1.437(3) . ?
B2 F3 1.437(3) . ?
B2 F4 1.436(3) . ?
B3 O2 1.445(3) . ?
B3 O3 1.409(3) . ?
B3 F1 1.449(3) . ?
B3 F2 1.423(3) . ?
O1 H1 0.931(10) . ?
O5 N1 1.264(7) . ?
O6 O6 1.686(15) 2_657 ?
O6 N1 1.209(7) . ?
O7 O7 0.560(12) 2_657 ?
O7 N1 1.246(5) . ?

loop_
_geom_torsion_atom_site_label_1
_geom_torsion_atom_site_label_2
_geom_torsion_atom_site_label_3
_geom_torsion_atom_site_label_4
_geom_torsion
_geom_torsion_site_symmetry_1
_geom_torsion_site_symmetry_2
_geom_torsion_site_symmetry_3
_geom_torsion_site_symmetry_4
_geom_torsion_publ_flag
K1 B2 O3 K2 110.89(10) 5_667 . . . ?
K1 B2 O3 B3 -108.5(2) 5_667 . . . ?
K1 B2 O4 K2 -112.95(19) 5_667 . . 4_546 ?
K1 B2 O4 B1 46.6(3) 5_667 . . . ?
K1 B2 F3 K2 47.51(18) 5_667 . . 6_565 ?
K1 B2 F3 K2 -51.57(17) 5_667 . . . ?
K1 B2 F3 K3 168.78(8) 5_667 . . . ?
K1 B2 F4 K2 -110.16(9) 5_667 . . 6_565 ?
K1 B2 F4 K3 125.1(2) 5_667 . . 7_556 ?
K1 B3 O2 K3 -47.6(2) . . . 8_556 ?
K1 B3 O2 K3 54.81(14) 5_667 . . 8_556 ?
K1 B3 O2 K3 37.3(3) . . . 7_557 ?
K1 B3 O2 K3 139.78(10) 5_667 . . 7_557 ?
K1 B3 O2 B1 -75.1(3) 5_667 . . . ?
K1 B3 O2 B1 -177.6(2) . . . . ?
K1 B3 O3 K1 61.13(12) . . . 5_667 ?
K1 B3 O3 K2 -112.98(13) 5_667 . . . ?
K1 B3 O3 K2 -51.85(18) . . . . ?
K1 B3 O3 B2 172.96(19) . . . . ?
K1 B3 O3 B2 111.8(2) 5_667 . . . ?
K1 B3 F1 K1 -109.18(9) . . . 5_667 ?
K1 B3 F1 K1 109.18(9) 5_667 . . . ?
K1 B3 F1 K3 -115.72(10) 5_667 . . 8_556 ?
K1 B3 F1 K3 135.10(12) . . . 8_556 ?
K1 B3 F2 K1 -33.97(18) 5_667 . . . ?
K1 B3 F2 K2 122.6(4) 5_667 . . 6_566 ?
K1 B3 F2 K2 156.5(5) . . . 6_566 ?
K1 B3 F2 K3 -140.95(14) 5_667 . . 7_557 ?
K1 B3 F2 K3 -106.98(6) . . . 7_557 ?
K2 B1 O4 B2 -166.7(3) 4_546 . . . ?
K2 B1 O1 K2 -101.40(18) 4_546 . . 7_557 ?
K2 B2 O3 K1 -60.68(14) 6_565 . . 5_667 ?
K2 B2 O3 K1 -110.89(10) . . . 5_667 ?
K2 B2 O3 K2 50.21(16) 6_565 . . . ?
K2 B2 O3 B3 -169.22(19) 6_565 . . . ?
K2 B2 O3 B3 140.6(3) . . . . ?
K2 B2 O4 K2 125.0(2) . . . 4_546 ?
K2 B2 O4 K2 4.6(4) 6_565 . . 4_546 ?
K2 B2 O4 B1 -75.5(3) . . . . ?
K2 B2 O4 B1 164.1(2) 6_565 . . . ?
K2 B2 F3 K2 99.08(7) . . . 6_565 ?
K2 B2 F3 K2 -99.08(7) 6_565 . . . ?
K2 B2 F3 K3 -139.65(19) . . . . ?
K2 B2 F3 K3 121.27(18) 6_565 . . . ?
K2 B2 F4 K1 61.09(12) . . . 5_667 ?
K2 B2 F4 K1 110.16(9) 6_565 . . 5_667 ?
K2 B2 F4 K2 -49.08(14) . . . 6_565 ?
K2 B2 F4 K3 -173.84(10) . . . 7_556 ?
K2 B2 F4 K3 -124.8(2) 6_565 . . 7_556 ?
K2 O5 N1 O5 104.2(4) 7_557 . . 2_657 ?
K2 O5 N1 O6 101.8(15) 7_557 . . . ?
K2 O5 N1 O6 105.6(7) 7_557 . . 2_657 ?
K2 O5 N1 O7 -74.9(8) 7_557 . . . ?
K2 O5 N1 O7 -76.8(10) 7_557 . . 2_657 ?
K3 B3 O2 K3 -84.97(7) 7_557 . . 8_556 ?
K3 B3 O2 K3 84.97(7) 8_556 . . 7_557 ?
K3 B3 O2 B1 145.1(3) 7_557 . . . ?
K3 B3 O2 B1 -129.9(3) 8_556 . . . ?
K3 B3 O3 K1 -167.3(4) 7_557 . . 5_667 ?
K3 B3 O3 K1 -42.51(19) 8_556 . . 5_667 ?
K3 B3 O3 K2 79.7(4) 7_557 . . . ?
K3 B3 O3 K2 -155.49(11) 8_556 . . . ?
K3 B3 O3 B2 -55.5(5) 7_557 . . . ?
K3 B3 O3 B2 69.3(3) 8_556 . . . ?
K3 B3 F1 K1 -82.27(9) 7_557 . . . ?
K3 B3 F1 K1 115.72(10) 8_556 . . 5_667 ?
K3 B3 F1 K1 168.55(6) 7_557 . . 5_667 ?
K3 B3 F1 K1 -135.10(12) 8_556 . . . ?
K3 B3 F1 K3 52.83(11) 7_557 . . 8_556 ?
K3 B3 F2 K1 67.70(14) 8_556 . . . ?
K3 B3 F2 K1 106.98(6) 7_557 . . . ?
K3 B3 F2 K2 -135.8(3) 8_556 . . 6_566 ?
K3 B3 F2 K2 -96.5(4) 7_557 . . 6_566 ?
K3 B3 F2 K3 -39.28(14) 8_556 . . 7_557 ?
K3 O5 N1 O5 -33.5(5) 4_546 . . 2_657 ?
K3 O5 N1 O6 -32.0(12) 4_546 . . 2_657 ?
K3 O5 N1 O6 -35.9(9) 4_546 . . . ?
K3 O5 N1 O7 147.4(10) 4_546 . . . ?
K3 O5 N1 O7 145.5(10) 4_546 . . 2_657 ?
K3 O6 N1 O5 -105.3(10) 4_546 . . 2_657 ?
K3 O6 N1 O5 73.4(14) 4_546 . . . ?
K3 O6 N1 O6 -103.3(12) 4_546 . . 2_657 ?
K3 O6 N1 O7 77.3(15) 4_546 . . . ?
K3 O6 N1 O7 76(2) 4_546 . . 2_657 ?
K3 O7 N1 O5 -112.2(7) 8_556 . . . ?
K3 O7 N1 O5 111.0(7) 7_557 . . . ?
K3 O7 N1 O5 -68.5(11) 7_557 . . 2_657 ?
K3 O7 N1 O5 68.3(10) 8_556 . . 2_657 ?
K3 O7 N1 O6 108.9(6) 7_557 . . . ?
K3 O7 N1 O6 -70(2) 7_557 . . 2_657 ?
K3 O7 N1 O6 66.9(19) 8_556 . . 2_657 ?
K3 O7 N1 O6 -114.2(6) 8_556 . . . ?
K3 O7 N1 O7 -73(3) 7_557 . . 2_657 ?
K3 O7 N1 O7 64(3) 8_556 . . 2_657 ?
O2 B1 O4 K2 175.3(2) . . . 4_546 ?
O2 B1 O4 B2 8.7(4) . . . . ?
O2 B1 O1 K2 -175.4(2) . . . 4_546 ?
O2 B1 O1 K2 83.2(3) . . . 7_557 ?
O2 B3 O3 K1 -110.6(2) . . . 5_667 ?
O2 B3 O3 K2 136.41(18) . . . . ?
O2 B3 O3 B2 1.2(4) . . . . ?
O2 B3 F1 K1 -135.60(16) . . . . ?
O2 B3 F1 K1 115.22(17) . . . 5_667 ?
O2 B3 F1 K3 -0.5(2) . . . 8_556 ?
O2 B3 F2 K1 131.08(16) . . . . ?
O2 B3 F2 K2 -72.4(5) . . . 6_566 ?
O2 B3 F2 K3 24.10(18) . . . 7_557 ?
O3 B2 O4 K2 -174.64(15) . . . 4_546 ?
O3 B2 O4 B1 -15.1(4) . . . . ?
O3 B2 F3 K2 105.63(19) . . . 6_565 ?
O3 B2 F3 K2 6.6(2) . . . . ?
O3 B2 F3 K3 -133.10(17) . . . . ?
O3 B2 F4 K1 5.0(2) . . . 5_667 ?
O3 B2 F4 K2 -105.19(17) . . . 6_565 ?
O3 B2 F4 K3 130.05(18) . . . 7_556 ?
O3 B3 O2 K3 121.3(2) . . . 8_556 ?
O3 B3 O2 K3 -153.68(19) . . . 7_557 ?
O3 B3 O2 B1 -8.6(4) . . . . ?
O3 B3 F1 K1 -9.9(2) . . . 5_667 ?
O3 B3 F1 K1 99.29(19) . . . . ?
O3 B3 F1 K3 -125.61(17) . . . 8_556 ?
O3 B3 F2 K1 -99.74(19) . . . . ?
O3 B3 F2 K2 56.8(5) . . . 6_566 ?
O3 B3 F2 K3 153.28(18) . . . 7_557 ?
O4 B1 O2 K3 140.5(2) . . . 7_557 ?
O4 B1 O2 K3 -115.9(2) . . . 8_556 ?
O4 B1 O2 B3 3.8(4) . . . . ?
O4 B1 O1 K2 4.6(3) . . . 4_546 ?
O4 B1 O1 K2 -96.8(3) . . . 7_557 ?
O4 B2 O3 K1 118.7(2) . . . 5_667 ?
O4 B2 O3 K2 -130.41(19) . . . . ?
O4 B2 O3 B3 10.2(4) . . . . ?
O4 B2 F3 K2 -127.57(18) . . . 6_565 ?
O4 B2 F3 K2 133.35(18) . . . . ?
O4 B2 F3 K3 -6.3(3) . . . . ?
O4 B2 F4 K1 -122.17(16) . . . 5_667 ?
O4 B2 F4 K2 127.67(16) . . . 6_565 ?
O4 B2 F4 K3 2.9(3) . . . 7_556 ?
O1 B1 O2 K3 -39.5(4) . . . 7_557 ?
O1 B1 O2 K3 64.2(3) . . . 8_556 ?
O1 B1 O2 B3 -176.2(3) . . . . ?
O1 B1 O4 K2 -4.7(3) . . . 4_546 ?
O1 B1 O4 B2 -171.4(2) . . . . ?
O6 O6 N1 O5 176.7(18) 2_657 . . . ?
O6 O6 N1 O5 -2.0(11) 2_657 . . 2_657 ?
O6 O6 N1 O7 -179.4(9) 2_657 . . . ?
O6 O6 N1 O7 179.1(15) 2_657 . . 2_657 ?
O7 O7 N1 O5 4(4) 2_657 . . 2_657 ?
O7 O7 N1 O5 -176(3) 2_657 . . . ?
O7 O7 N1 O6 -178(3) 2_657 . . . ?
O7 O7 N1 O6 3(5) 2_657 . . 2_657 ?
F1 B3 O2 K3 0.4(2) . . . 8_556 ?
F1 B3 O2 K3 85.42(19) . . . 7_557 ?
F1 B3 O2 B1 -129.5(2) . . . . ?
F1 B3 O3 K1 9.1(2) . . . 5_667 ?
F1 B3 O3 K2 -103.93(19) . . . . ?
F1 B3 O3 B2 120.9(2) . . . . ?
F1 B3 F2 K1 17.33(18) . . . . ?
F1 B3 F2 K2 173.9(3) . . . 6_566 ?
F1 B3 F2 K3 -89.65(16) . . . 7_557 ?
F3 B2 O3 K1 -117.94(18) . . . 5_667 ?
F3 B2 O3 K2 -7.0(2) . . . . ?
F3 B2 O3 B3 133.5(2) . . . . ?
F3 B2 O4 K2 61.9(3) . . . 4_546 ?
F3 B2 O4 B1 -138.6(2) . . . . ?
F3 B2 F4 K1 121.52(15) . . . 5_667 ?
F3 B2 F4 K2 11.35(19) . . . 6_565 ?
F3 B2 F4 K3 -113.4(2) . . . 7_556 ?
F2 B3 O2 K3 -26.8(2) . . . 7_557 ?
F2 B3 O2 K3 -111.79(17) . . . 8_556 ?
F2 B3 O2 B1 118.3(2) . . . . ?
F2 B3 O3 K1 123.29(18) . . . 5_667 ?
F2 B3 O3 K2 10.3(3) . . . . ?
F2 B3 O3 B2 -124.9(3) . . . . ?
F2 B3 F1 K1 -19.5(2) . . . . ?
F2 B3 F1 K1 -128.71(16) . . . 5_667 ?
F2 B3 F1 K3 115.57(16) . . . 8_556 ?
F4 B2 O3 K1 -5.2(2) . . . 5_667 ?
F4 B2 O3 K2 105.72(18) . . . . ?
F4 B2 O3 B3 -113.7(3) . . . . ?
F4 B2 O4 K2 -50.7(3) . . . 4_546 ?
F4 B2 O4 B1 108.8(3) . . . . ?
F4 B2 F3 K2 -11.10(19) . . . 6_565 ?
F4 B2 F3 K2 -110.18(16) . . . . ?
F4 B2 F3 K3 110.17(19) . . . . ?
